data_7157769
loop_
_publ_author_name
'Luo, Naili'
'Liu, Jiamin'
'Wang, Shan'
'Wang, Cunde'

_publ_section_title
;
 DBU-promoted ring-opening reactions of multi-substituted donor--acceptor
 cyclopropanes: access to functionalized chalcones with a quaternary
 carbon group
;
_journal_issue 45
_journal_name_full 'Organic &amp; Biomolecular Chemistry'
_journal_page_first 9210
_journal_page_last 9215
_journal_paper_doi 10.1039/D0OB01895C
_journal_volume 18
_journal_year 2020
_chemical_formula_moiety 'C25 H27 N O4'
_chemical_formula_sum 'C25 H27 N O4'
_chemical_formula_weight 405.48
_space_group_IT_number 14
_space_group_name_Hall '-P 2ybc'
_space_group_name_H-M_alt 'P 1 21/c 1'
_symmetry_cell_setting monoclinic
_symmetry_space_group_name_H-M 'P 1 21/c 1'
_atom_sites_solution_hydrogens geom
_atom_sites_solution_primary direct
_atom_sites_solution_secondary difmap
_audit_creation_method SHELXL-97
_audit_update_record
;
2020-09-25 deposited with the CCDC.	2020-10-22 downloaded from the CCDC.
;
_cell_angle_alpha 90.00
_cell_angle_beta 105.482(17)
_cell_angle_gamma 90.00
_cell_formula_units_Z 4
_cell_length_a 10.129(6)
_cell_length_b 15.539(9)
_cell_length_c 15.252(9)
_cell_measurement_reflns_used 6227
_cell_measurement_temperature 296
_cell_measurement_theta_max 23.55
_cell_measurement_theta_min 2.46
_cell_volume 2313(2)
_computing_cell_refinement 'Bruker SMART'
_computing_data_collection 'Bruker SMART'
_computing_data_reduction 'Bruker SAINT'
_computing_molecular_graphics 'Bruker SHELXTL'
_computing_publication_material 'Bruker SHELXTL'
_computing_structure_refinement 'Bruker SHELXTL'
_computing_structure_solution 'Bruker SHELXTL'
_diffrn_ambient_temperature 296
_diffrn_measured_fraction_theta_full 0.996
_diffrn_measured_fraction_theta_max 0.996
_diffrn_measurement_device_type 'CCD area detector'
_diffrn_measurement_method 'phi and omega scans'
_diffrn_radiation_monochromator graphite
_diffrn_radiation_source 'sealed tube'
_diffrn_radiation_type MoK\a
_diffrn_radiation_wavelength 0.71073
_diffrn_reflns_av_R_equivalents 0.0761
_diffrn_reflns_av_sigmaI/netI 0.0649
_diffrn_reflns_limit_h_max 12
_diffrn_reflns_limit_h_min -11
_diffrn_reflns_limit_k_max 18
_diffrn_reflns_limit_k_min -16
_diffrn_reflns_limit_l_max 18
_diffrn_reflns_limit_l_min -18
_diffrn_reflns_number 18808
_diffrn_reflns_theta_full 25.00
_diffrn_reflns_theta_max 25.00
_diffrn_reflns_theta_min 1.91
_exptl_absorpt_coefficient_mu 0.078
_exptl_crystal_colour white
_exptl_crystal_density_diffrn 1.164
_exptl_crystal_density_method 'not measured'
_exptl_crystal_description block
_exptl_crystal_F_000 864
_exptl_crystal_size_max 0.35
_exptl_crystal_size_mid 0.33
_exptl_crystal_size_min 0.3
_refine_diff_density_max 0.636
_refine_diff_density_min -0.447
_refine_diff_density_rms 0.076
_refine_ls_extinction_method none
_refine_ls_goodness_of_fit_ref 1.090
_refine_ls_hydrogen_treatment mixed
_refine_ls_matrix_type full
_refine_ls_number_parameters 276
_refine_ls_number_reflns 4054
_refine_ls_number_restraints 13
_refine_ls_restrained_S_all 1.158
_refine_ls_R_factor_all 0.1042
_refine_ls_R_factor_gt 0.0683
_refine_ls_shift/su_max 0.000
_refine_ls_shift/su_mean 0.000
_refine_ls_structure_factor_coef Fsqd
_refine_ls_weighting_details 'calc w=1/[\s^2^(Fo^2^)+(0.1162P)^2^+0.7050P] where P=(Fo^2^+2Fc^2^)/3'
_refine_ls_weighting_scheme calc
_refine_ls_wR_factor_gt 0.1954
_refine_ls_wR_factor_ref 0.2262
_reflns_number_gt 2736
_reflns_number_total 4069
_reflns_threshold_expression >2sigma(I)
_cod_data_source_file d0ob01895c3.cif
_cod_data_source_block 001_CCDC1
_cod_depositor_comments
;
The following automatic conversions were performed:

data item '_symmetry_cell_setting' value 'Monoclinic' was changed to
'monoclinic' in accordance with the
/home/data/users/saulius/crontab/automatic-downloads/rss-feeds/RSC/lib/dictionaries/cif_core.dic
dictionary named 'cif_core.dic' version 2.4.2 last updated on
2011-04-26.

Automatic conversion script
Id: cif_fix_values 7556 2019-12-06 15:28:31Z antanas 
;
_cod_original_sg_symbol_H-M 'P2(1)/c  '
_cod_database_code 7157769

loop_
_symmetry_equiv_pos_as_xyz
'x, y, z'
'-x, y+1/2, -z+1/2'
'-x, -y, -z'
'x, -y-1/2, z-1/2'

loop_
_atom_site_label
_atom_site_type_symbol
_atom_site_fract_x
_atom_site_fract_y
_atom_site_fract_z
_atom_site_U_iso_or_equiv
_atom_site_adp_type
_atom_site_occupancy
_atom_site_symmetry_multiplicity
_atom_site_calc_flag
_atom_site_refinement_flags
_atom_site_disorder_assembly
_atom_site_disorder_group
O1 O -0.0611(2) 0.19761(12) 0.70302(14) 0.0581(6) Uani 1 1 d . . .
C2 C -0.0832(3) 0.05621(17) 0.75693(18) 0.0450(7) Uani 1 1 d . . .
C4 C 0.1323(3) 0.15142(16) 0.81895(18) 0.0445(7) Uani 1 1 d . . .
C1 C -0.0063(3) 0.14033(17) 0.75593(18) 0.0450(7) Uani 1 1 d . . .
O4 O 0.5109(2) 0.20661(16) 1.00083(17) 0.0779(7) Uani 1 1 d . . .
O3 O -0.1293(2) 0.16935(15) 0.90063(14) 0.0723(7) Uani 1 1 d . . .
C9 C 0.1911(3) 0.09289(18) 0.8878(2) 0.0522(7) Uani 1 1 d . . .
H9 H 0.1447 0.0421 0.8922 0.063 Uiso 1 1 calc R . .
C3 C -0.0420(3) -0.01746(18) 0.72736(19) 0.0494(7) Uani 1 1 d . . .
H3 H -0.0932 -0.0662 0.7319 0.059 Uiso 1 1 calc R . .
C7 C 0.3863(3) 0.1839(2) 0.9433(2) 0.0562(8) Uani 1 1 d . . .
C5 C 0.2061(3) 0.22693(18) 0.8133(2) 0.0529(7) Uani 1 1 d . . .
H5 H 0.1701 0.2668 0.7678 0.063 Uiso 1 1 calc R . .
C19 C 0.1058(3) 0.02796(19) 0.6266(2) 0.0543(8) Uani 1 1 d . . .
H19 H 0.0514 0.0767 0.6103 0.065 Uiso 1 1 calc R . .
C8 C 0.3170(3) 0.10831(19) 0.9500(2) 0.0572(8) Uani 1 1 d . . .
H8 H 0.3541 0.0685 0.9955 0.069 Uiso 1 1 calc R . .
C10 C -0.2150(3) 0.06199(18) 0.7896(2) 0.0513(7) Uani 1 1 d . . .
C18 C 0.0754(3) -0.03058(18) 0.68818(19) 0.0490(7) Uani 1 1 d . . .
C6 C 0.3305(3) 0.24266(19) 0.8740(2) 0.0584(8) Uani 1 1 d . . .
H6 H 0.3781 0.2928 0.8690 0.070 Uiso 1 1 calc R . .
C20 C 0.2161(3) 0.0149(2) 0.5891(2) 0.0588(8) Uani 1 1 d . . .
C17 C -0.2791(3) -0.0242(2) 0.7852(2) 0.0651(9) Uani 1 1 d . . .
N1 N -0.3324(3) -0.0896(2) 0.7793(3) 0.0917(11) Uani 1 1 d . . .
C23 C 0.1555(3) -0.1044(2) 0.7095(2) 0.0642(9) Uani 1 1 d . . .
H23 H 0.1349 -0.1453 0.7483 0.077 Uiso 1 1 calc R . .
O2 O -0.1993(4) 0.0479(2) 0.9498(2) 0.1222(12) Uani 1 1 d . . .
C14 C -0.3242(3) 0.1255(2) 0.7288(2) 0.0614(8) Uani 1 1 d . . .
H14 H -0.2825 0.1828 0.7339 0.074 Uiso 1 1 calc R . .
C21 C 0.2945(3) -0.0585(3) 0.6146(3) 0.0734(10) Uani 1 1 d . . .
H21 H 0.3690 -0.0681 0.5911 0.088 Uiso 1 1 calc R . .
C11 C -0.1800(3) 0.0906(2) 0.8898(2) 0.0641(9) Uani 1 1 d . . .
C22 C 0.2652(4) -0.1173(3) 0.6736(3) 0.0780(10) Uani 1 1 d . . .
H22 H 0.3195 -0.1660 0.6895 0.094 Uiso 1 1 calc R . .
C25 C 0.2449(4) 0.0793(3) 0.5225(3) 0.0845(11) Uani 1 1 d . . .
H25A H 0.3105 0.0557 0.4939 0.127 Uiso 1 1 calc R . .
H25B H 0.2810 0.1311 0.5542 0.127 Uiso 1 1 calc R . .
H25C H 0.1615 0.0921 0.4770 0.127 Uiso 1 1 calc R . .
C15 C -0.3605(4) 0.0996(3) 0.6278(2) 0.0770(10) Uani 1 1 d . . .
H15A H -0.3930 0.0413 0.6214 0.116 Uiso 1 1 calc R . .
H15B H -0.2806 0.1043 0.6057 0.116 Uiso 1 1 calc R . .
H15C H -0.4308 0.1371 0.5934 0.116 Uiso 1 1 calc R . .
C24 C 0.5700(4) 0.1524(3) 1.0770(3) 0.0923(13) Uani 1 1 d . . .
H24A H 0.5079 0.1473 1.1145 0.138 Uiso 1 1 calc R . .
H24B H 0.6547 0.1770 1.1118 0.138 Uiso 1 1 calc R . .
H24C H 0.5871 0.0964 1.0557 0.138 Uiso 1 1 calc R . .
C16 C -0.4520(4) 0.1321(3) 0.7635(3) 0.0908(12) Uani 1 1 d . . .
H16A H -0.5154 0.1719 0.7263 0.136 Uiso 1 1 calc R . .
H16B H -0.4268 0.1520 0.8253 0.136 Uiso 1 1 calc R . .
H16C H -0.4943 0.0765 0.7606 0.136 Uiso 1 1 calc R . .
C13 C 0.0434(7) 0.2057(6) 1.0358(5) 0.199(3) Uani 1 1 d DU . .
H13A H 0.0748 0.1471 1.0425 0.298 Uiso 1 1 calc R . .
H13B H 0.0591 0.2318 1.0947 0.298 Uiso 1 1 calc R . .
H13C H 0.0926 0.2369 1.0002 0.298 Uiso 1 1 calc R . .
C12 C -0.0965(5) 0.2073(3) 0.9919(3) 0.0991(14) Uani 1 1 d DU . .
H12A H -0.1281 0.2665 0.9872 0.119 Uiso 1 1 calc R . .
H12B H -0.1456 0.1763 1.0285 0.119 Uiso 1 1 calc R . .

loop_
_atom_site_aniso_label
_atom_site_aniso_U_11
_atom_site_aniso_U_22
_atom_site_aniso_U_33
_atom_site_aniso_U_23
_atom_site_aniso_U_13
_atom_site_aniso_U_12
O1 0.0657(12) 0.0492(12) 0.0595(13) 0.0129(10) 0.0170(10) 0.0009(10)
C2 0.0531(15) 0.0429(15) 0.0405(15) 0.0010(12) 0.0152(12) -0.0040(12)
C4 0.0574(15) 0.0391(14) 0.0410(15) -0.0011(12) 0.0200(13) -0.0035(12)
C1 0.0599(16) 0.0399(15) 0.0401(15) 0.0017(12) 0.0218(13) 0.0015(13)
O4 0.0702(14) 0.0829(16) 0.0715(16) -0.0015(13) 0.0034(12) -0.0188(12)
O3 0.0965(17) 0.0745(15) 0.0510(14) -0.0166(11) 0.0282(12) -0.0180(13)
C9 0.0664(18) 0.0417(15) 0.0502(18) 0.0024(13) 0.0184(15) -0.0066(14)
C3 0.0568(16) 0.0440(16) 0.0492(17) -0.0020(13) 0.0175(14) -0.0075(13)
C7 0.0590(17) 0.0596(19) 0.0517(18) -0.0098(15) 0.0175(14) -0.0063(14)
C5 0.0661(18) 0.0396(15) 0.0561(18) 0.0040(13) 0.0217(15) -0.0039(13)
C19 0.0601(17) 0.0522(17) 0.0517(18) -0.0055(14) 0.0170(14) -0.0014(14)
C8 0.0674(18) 0.0521(17) 0.0500(18) 0.0033(14) 0.0119(15) -0.0029(15)
C10 0.0600(16) 0.0461(16) 0.0527(18) -0.0042(13) 0.0235(14) -0.0074(13)
C18 0.0548(16) 0.0456(16) 0.0475(16) -0.0082(13) 0.0154(13) -0.0070(13)
C6 0.0677(18) 0.0448(16) 0.064(2) -0.0023(15) 0.0201(16) -0.0133(14)
C20 0.0599(17) 0.071(2) 0.0479(17) -0.0111(15) 0.0175(14) -0.0137(16)
C17 0.0684(19) 0.056(2) 0.083(2) -0.0104(17) 0.0418(18) -0.0100(16)
N1 0.096(2) 0.065(2) 0.133(3) -0.0167(19) 0.064(2) -0.0202(17)
C23 0.0681(19) 0.0533(19) 0.073(2) 0.0018(16) 0.0221(17) 0.0021(15)
O2 0.210(4) 0.104(2) 0.0678(18) 0.0029(16) 0.063(2) -0.050(2)
C14 0.0586(17) 0.0619(19) 0.066(2) -0.0075(16) 0.0209(16) 0.0013(15)
C21 0.0582(18) 0.088(3) 0.078(2) -0.015(2) 0.0255(18) 0.0040(19)
C11 0.081(2) 0.063(2) 0.058(2) -0.0001(16) 0.0345(17) -0.0100(17)
C22 0.073(2) 0.072(2) 0.093(3) -0.001(2) 0.030(2) 0.0145(18)
C25 0.086(2) 0.104(3) 0.073(2) 0.001(2) 0.037(2) -0.016(2)
C15 0.074(2) 0.088(3) 0.063(2) -0.0040(19) 0.0092(18) 0.0089(19)
C24 0.073(2) 0.121(3) 0.072(3) 0.004(2) 0.001(2) -0.011(2)
C16 0.073(2) 0.102(3) 0.106(3) -0.014(3) 0.038(2) 0.014(2)
C13 0.162(5) 0.296(8) 0.136(5) -0.129(5) 0.036(4) 0.002(5)
C12 0.116(3) 0.124(3) 0.063(2) -0.036(2) 0.031(2) -0.027(3)

loop_
_atom_type_symbol
_atom_type_description
_atom_type_scat_dispersion_real
_atom_type_scat_dispersion_imag
_atom_type_scat_source
C C 0.0033 0.0016 'International Tables Vol C Tables 4.2.6.8 and 6.1.1.4'
H H 0.0000 0.0000 'International Tables Vol C Tables 4.2.6.8 and 6.1.1.4'
N N 0.0061 0.0033 'International Tables Vol C Tables 4.2.6.8 and 6.1.1.4'
O O 0.0106 0.0060 'International Tables Vol C Tables 4.2.6.8 and 6.1.1.4'

loop_
_geom_angle_atom_site_label_1
_geom_angle_atom_site_label_2
_geom_angle_atom_site_label_3
_geom_angle
_geom_angle_site_symmetry_1
_geom_angle_site_symmetry_3
_geom_angle_publ_flag
C3 C2 C1 121.6(2) . . ?
C3 C2 C10 122.1(2) . . ?
C1 C2 C10 116.2(2) . . ?
C9 C4 C5 117.5(3) . . ?
C9 C4 C1 123.4(2) . . ?
C5 C4 C1 118.9(2) . . ?
O1 C1 C4 121.6(2) . . ?
O1 C1 C2 119.0(2) . . ?
C4 C1 C2 119.4(2) . . ?
C7 O4 C24 118.7(3) . . ?
C11 O3 C12 118.3(3) . . ?
C8 C9 C4 122.0(3) . . ?
C2 C3 C18 127.6(2) . . ?
O4 C7 C8 124.4(3) . . ?
O4 C7 C6 115.6(3) . . ?
C8 C7 C6 120.0(3) . . ?
C6 C5 C4 121.0(3) . . ?
C20 C19 C18 121.5(3) . . ?
C7 C8 C9 119.0(3) . . ?
C17 C10 C11 106.7(3) . . ?
C17 C10 C2 109.8(2) . . ?
C11 C10 C2 110.3(2) . . ?
C17 C10 C14 107.9(3) . . ?
C11 C10 C14 109.9(2) . . ?
C2 C10 C14 112.1(2) . . ?
C23 C18 C19 118.2(3) . . ?
C23 C18 C3 120.0(3) . . ?
C19 C18 C3 121.7(3) . . ?
C5 C6 C7 120.5(3) . . ?
C21 C20 C19 117.7(3) . . ?
C21 C20 C25 122.4(3) . . ?
C19 C20 C25 119.9(3) . . ?
N1 C17 C10 177.5(4) . . ?
C22 C23 C18 120.5(3) . . ?
C16 C14 C15 111.4(3) . . ?
C16 C14 C10 111.3(3) . . ?
C15 C14 C10 111.4(3) . . ?
C22 C21 C20 121.7(3) . . ?
O2 C11 O3 124.0(3) . . ?
O2 C11 C10 124.2(3) . . ?
O3 C11 C10 111.7(3) . . ?
C21 C22 C23 120.2(3) . . ?
C13 C12 O3 113.0(4) . . ?

loop_
_geom_bond_atom_site_label_1
_geom_bond_atom_site_label_2
_geom_bond_distance
_geom_bond_site_symmetry_2
_geom_bond_publ_flag
O1 C1 1.230(3) . ?
C2 C3 1.337(4) . ?
C2 C1 1.524(4) . ?
C2 C10 1.547(4) . ?
C4 C9 1.397(4) . ?
C4 C5 1.406(4) . ?
C4 C1 1.484(4) . ?
O4 C7 1.377(4) . ?
O4 C24 1.430(5) . ?
O3 C11 1.321(4) . ?
O3 C12 1.466(4) . ?
C9 C8 1.393(4) . ?
C3 C18 1.481(4) . ?
C7 C8 1.386(4) . ?
C7 C6 1.396(4) . ?
C5 C6 1.372(4) . ?
C19 C20 1.400(4) . ?
C19 C18 1.399(4) . ?
C10 C17 1.483(4) . ?
C10 C11 1.539(5) . ?
C10 C14 1.585(4) . ?
C18 C23 1.393(4) . ?
C20 C21 1.385(5) . ?
C20 C25 1.508(5) . ?
C17 N1 1.142(4) . ?
C23 C22 1.378(5) . ?
O2 C11 1.188(4) . ?
C14 C16 1.527(5) . ?
C14 C15 1.539(5) . ?
C21 C22 1.369(5) . ?
C13 C12 1.397(6) . ?
